data_1559196
loop_
_publ_author_name
'Yoo, Changho'
'Dodge, Henry M.'
'Farquhar, Alexandra'
'Gardner, Kristen E.'
'Miller, Alexander James Minden'

_publ_section_title
;
 Decarbonylative Ether Dissection by Iridium Pincer Complexes
;
_journal_name_full 'Chemical Science'
_journal_paper_doi 10.1039/D0SC03736B
_journal_year 2020
_chemical_formula_moiety 'C32 H52 Cl Ir N O7 P'
_chemical_formula_sum 'C32 H52 Cl Ir N O7 P'
_chemical_formula_weight 821.36
_space_group_crystal_system orthorhombic
_space_group_IT_number 61
_space_group_name_Hall '-P 2ac 2ab'
_space_group_name_H-M_alt 'P b c a'
_atom_sites_solution_hydrogens mixed
_audit_creation_method SHELXL-2013
_audit_update_record
;
2020-07-07 deposited with the CCDC.	2020-09-24 downloaded from the CCDC.
;
_cell_angle_alpha 90
_cell_angle_beta 90
_cell_angle_gamma 90
_cell_formula_units_Z 8
_cell_length_a 21.5143(8)
_cell_length_b 11.8302(4)
_cell_length_c 26.8208(11)
_cell_measurement_reflns_used 73715
_cell_measurement_temperature 100(2)
_cell_measurement_theta_max 72.615
_cell_measurement_theta_min 4.110
_cell_volume 6826.4(4)
_computing_cell_refinement 'SAINT v8.34A (Bruker, 2013)'
_computing_data_reduction 'SAINT v8.34A (Bruker, 2013)'
_computing_molecular_graphics 'Bruker SHELXTL'
_computing_publication_material 'Bruker SHELXTL'
_computing_structure_refinement 'SHELXL-2013 (Sheldrick, 2013)'
_computing_structure_solution 'SHELXL-2013 (Sheldrick, 2013)'
_diffrn_ambient_temperature 100(2)
_diffrn_measured_fraction_theta_full 0.982
_diffrn_measured_fraction_theta_max 0.974
_diffrn_measurement_device_type 'Bruker APEX-II CCD'
_diffrn_measurement_method '\f and \w scans'
_diffrn_radiation_type CuK\a
_diffrn_radiation_wavelength 1.54178
_diffrn_reflns_av_R_equivalents 0.0281
_diffrn_reflns_av_unetI/netI 0.0125
_diffrn_reflns_Laue_measured_fraction_full 0.982
_diffrn_reflns_Laue_measured_fraction_max 0.974
_diffrn_reflns_limit_h_max 26
_diffrn_reflns_limit_h_min -26
_diffrn_reflns_limit_k_max 14
_diffrn_reflns_limit_k_min -14
_diffrn_reflns_limit_l_max 25
_diffrn_reflns_limit_l_min -30
_diffrn_reflns_number 73715
_diffrn_reflns_point_group_measured_fraction_full 0.982
_diffrn_reflns_point_group_measured_fraction_max 0.974
_diffrn_reflns_theta_full 67.679
_diffrn_reflns_theta_max 72.615
_diffrn_reflns_theta_min 4.110
_exptl_absorpt_coefficient_mu 9.110
_exptl_absorpt_correction_type multi-scan
_exptl_absorpt_process_details SADABS
_exptl_crystal_colour yellow
_exptl_crystal_density_diffrn 1.598
_exptl_crystal_density_meas ?
_exptl_crystal_density_method 'not measured'
_exptl_crystal_description rock
_exptl_crystal_F_000 3328
_exptl_crystal_size_max 0.254
_exptl_crystal_size_mid 0.218
_exptl_crystal_size_min 0.141
_exptl_transmission_factor_max 0.7536
_exptl_transmission_factor_min 0.6090
_refine_diff_density_max 0.776
_refine_diff_density_min -1.158
_refine_diff_density_rms 0.089
_refine_ls_extinction_method none
_refine_ls_goodness_of_fit_ref 1.246
_refine_ls_hydrogen_treatment mixed
_refine_ls_matrix_type full
_refine_ls_number_parameters 398
_refine_ls_number_reflns 6616
_refine_ls_number_restraints 0
_refine_ls_restrained_S_all 1.246
_refine_ls_R_factor_all 0.0243
_refine_ls_R_factor_gt 0.0241
_refine_ls_shift/su_max 0.002
_refine_ls_shift/su_mean 0.000
_refine_ls_structure_factor_coef Fsqd
_refine_ls_weighting_details 'w=1/[\s^2^(Fo^2^)+(0.0166P)^2^+16.7075P] where P=(Fo^2^+2Fc^2^)/3'
_refine_ls_weighting_scheme calc
_refine_ls_wR_factor_gt 0.0542
_refine_ls_wR_factor_ref 0.0543
_reflns_Friedel_coverage 0.000
_reflns_number_gt 6570
_reflns_number_total 6616
_reflns_threshold_expression 'I > 2\s(I)'
_cod_data_source_file d0sc03736b2.cif
_cod_data_source_block x1801001
_cod_depositor_comments
;
The following automatic conversions were performed:

data item '_exptl_crystal_density_meas' value 'not measured' was
changed to '?' -- the value is perceived as not measured.

Automatic conversion script
Id: cif_fix_values 7556 2019-12-06 15:28:31Z antanas 
;
_cod_database_code 1559196
_shelx_space_group_comment
;
The symmetry employed for this shelxl refinement is uniquely defined
by the following loop, which should always be used as a source of
symmetry information in preference to the above space-group names.
They are only intended as comments.
;
_shelx_estimated_absorpt_t_min 0.206
_shelx_estimated_absorpt_t_max 0.360
_shelxl_version_number 2013-4

loop_
_space_group_symop_operation_xyz
'x, y, z'
'-x+1/2, -y, z+1/2'
'-x, y+1/2, -z+1/2'
'x+1/2, -y+1/2, -z'
'-x, -y, -z'
'x-1/2, y, -z-1/2'
'x, -y-1/2, z-1/2'
'-x-1/2, y-1/2, z'

loop_
_atom_site_label
_atom_site_type_symbol
_atom_site_fract_x
_atom_site_fract_y
_atom_site_fract_z
_atom_site_U_iso_or_equiv
_atom_site_adp_type
_atom_site_occupancy
_atom_site_site_symmetry_order
_atom_site_calc_flag
_atom_site_refinement_flags_posn
_atom_site_refinement_flags_adp
_atom_site_refinement_flags_occupancy
_atom_site_disorder_assembly
_atom_site_disorder_group
Ir1 Ir 0.41002(2) 0.34675(2) 0.58667(2) 0.00556(4) Uani 1 1 d . . . . .
H1 H 0.3949(19) 0.384(4) 0.5365(16) 0.037(11) Uiso 1 1 d . . . . .
Cl1 Cl 0.36415(3) 0.15829(5) 0.57657(3) 0.01197(13) Uani 1 1 d . . . . .
P1 P 0.32913(3) 0.45104(5) 0.60571(2) 0.00656(12) Uani 1 1 d . . . . .
N1 N 0.50613(10) 0.29666(18) 0.56697(8) 0.0079(4) Uani 1 1 d . . . . .
C1 C 0.42171(12) 0.5861(2) 0.61281(10) 0.0084(5) Uani 1 1 d . . . . .
C2 C 0.45194(13) 0.6896(2) 0.62036(11) 0.0115(5) Uani 1 1 d . . . . .
C3 C 0.51437(13) 0.6976(2) 0.60732(11) 0.0121(5) Uani 1 1 d . . . . .
H3 H 0.5361 0.7662 0.6131 0.015 Uiso 1 1 calc R U . . .
C4 C 0.54566(12) 0.6057(2) 0.58581(10) 0.0119(5) Uani 1 1 d . . . . .
H4 H 0.5880 0.6130 0.5764 0.014 Uiso 1 1 calc R U . . .
C5 C 0.51456(12) 0.5037(2) 0.57826(10) 0.0087(5) Uani 1 1 d . . . . .
C6 C 0.45259(12) 0.4936(2) 0.59372(10) 0.0077(5) Uani 1 1 d . . . . .
C7 C 0.53917(12) 0.4025(2) 0.55011(10) 0.0105(5) Uani 1 1 d . . . . .
H7A H 0.5327 0.4135 0.5139 0.013 Uiso 1 1 calc R U . . .
H7B H 0.5844 0.3947 0.5561 0.013 Uiso 1 1 calc R U . . .
O1 O 0.35906(8) 0.57394(15) 0.62498(7) 0.0100(4) Uani 1 1 d . . . . .
O2 O 0.41721(9) 0.77447(16) 0.64075(8) 0.0162(4) Uani 1 1 d . . . . .
C8 C 0.44684(15) 0.8814(2) 0.64799(12) 0.0193(6) Uani 1 1 d . . . . .
H8A H 0.4822 0.8723 0.6707 0.029 Uiso 1 1 calc R U . . .
H8B H 0.4170 0.9349 0.6624 0.029 Uiso 1 1 calc R U . . .
H8C H 0.4616 0.9102 0.6159 0.029 Uiso 1 1 calc R U . . .
C9 C 0.27677(12) 0.4943(2) 0.55497(10) 0.0110(5) Uani 1 1 d . . . . .
H9 H 0.2376 0.5242 0.5702 0.013 Uiso 1 1 calc R U . . .
C10 C 0.30578(14) 0.5882(3) 0.52343(12) 0.0197(6) Uani 1 1 d . . . . .
H10A H 0.3444 0.5606 0.5083 0.030 Uiso 1 1 calc R U . . .
H10B H 0.3149 0.6536 0.5446 0.030 Uiso 1 1 calc R U . . .
H10C H 0.2767 0.6105 0.4971 0.030 Uiso 1 1 calc R U . . .
C11 C 0.25988(15) 0.3929(3) 0.52176(12) 0.0213(7) Uani 1 1 d . . . . .
H11A H 0.2253 0.4136 0.4998 0.032 Uiso 1 1 calc R U . . .
H11B H 0.2476 0.3289 0.5428 0.032 Uiso 1 1 calc R U . . .
H11C H 0.2960 0.3717 0.5015 0.032 Uiso 1 1 calc R U . . .
C12 C 0.27708(12) 0.4197(2) 0.65819(10) 0.0104(5) Uani 1 1 d . . . . .
H12 H 0.3036 0.3916 0.6862 0.013 Uiso 1 1 calc R U . . .
C13 C 0.23253(14) 0.3236(3) 0.64411(13) 0.0210(7) Uani 1 1 d . . . . .
H13A H 0.2093 0.2996 0.6737 0.032 Uiso 1 1 calc R U . . .
H13B H 0.2564 0.2596 0.6310 0.032 Uiso 1 1 calc R U . . .
H13C H 0.2034 0.3502 0.6186 0.032 Uiso 1 1 calc R U . . .
C14 C 0.24167(13) 0.5227(2) 0.67763(11) 0.0148(6) Uani 1 1 d . . . . .
H14A H 0.2151 0.5529 0.6511 0.022 Uiso 1 1 calc R U . . .
H14B H 0.2713 0.5809 0.6881 0.022 Uiso 1 1 calc R U . . .
H14C H 0.2159 0.5004 0.7061 0.022 Uiso 1 1 calc R U . . .
C15 C 0.53722(12) 0.2553(2) 0.61365(10) 0.0091(5) Uani 1 1 d . . . . .
H15A H 0.5543 0.3208 0.6321 0.011 Uiso 1 1 calc R U . . .
H15B H 0.5723 0.2054 0.6045 0.011 Uiso 1 1 calc R U . . .
C16 C 0.49342(12) 0.1917(2) 0.64703(10) 0.0099(5) Uani 1 1 d . . . . .
H16A H 0.4733 0.1290 0.6287 0.012 Uiso 1 1 calc R U . . .
H16B H 0.5158 0.1601 0.6761 0.012 Uiso 1 1 calc R U . . .
O3 O 0.44761(8) 0.27402(15) 0.66294(7) 0.0087(4) Uani 1 1 d . . . . .
C17 C 0.40462(12) 0.2321(2) 0.70002(11) 0.0119(5) Uani 1 1 d . . . . .
H17A H 0.3783 0.1730 0.6846 0.014 Uiso 1 1 calc R U . . .
H17B H 0.3770 0.2947 0.7104 0.014 Uiso 1 1 calc R U . . .
C18 C 0.43543(13) 0.1831(2) 0.74602(11) 0.0117(5) Uani 1 1 d . . . . .
H18A H 0.4762 0.2198 0.7516 0.014 Uiso 1 1 calc R U . . .
H18B H 0.4091 0.1966 0.7757 0.014 Uiso 1 1 calc R U . . .
O4 O 0.44365(9) 0.06456(16) 0.73846(7) 0.0131(4) Uani 1 1 d . . . . .
C19 C 0.47959(14) 0.0111(2) 0.77633(11) 0.0150(6) Uani 1 1 d . . . . .
H19A H 0.4698 -0.0706 0.7767 0.018 Uiso 1 1 calc R U . . .
H19B H 0.4677 0.0428 0.8091 0.018 Uiso 1 1 calc R U . . .
C20 C 0.54870(14) 0.0262(2) 0.76903(11) 0.0157(6) Uani 1 1 d . . . . .
H20A H 0.5591 0.1077 0.7675 0.019 Uiso 1 1 calc R U . . .
H20B H 0.5716 -0.0077 0.7974 0.019 Uiso 1 1 calc R U . . .
O5 O 0.56611(9) -0.02789(17) 0.72375(8) 0.0148(4) Uani 1 1 d . . . . .
C21 C 0.62827(13) -0.0013(3) 0.70977(12) 0.0178(6) Uani 1 1 d . . . . .
H21A H 0.6572 -0.0240 0.7367 0.021 Uiso 1 1 calc R U . . .
H21B H 0.6324 0.0812 0.7046 0.021 Uiso 1 1 calc R U . . .
C22 C 0.64441(13) -0.0626(3) 0.66274(12) 0.0178(6) Uani 1 1 d . . . . .
H22A H 0.6894 -0.0543 0.6557 0.021 Uiso 1 1 calc R U . . .
H22B H 0.6351 -0.1441 0.6665 0.021 Uiso 1 1 calc R U . . .
O6 O 0.60936(9) -0.01714(18) 0.62277(8) 0.0165(4) Uani 1 1 d . . . . .
C23 C 0.63162(14) -0.0554(3) 0.57583(11) 0.0168(6) Uani 1 1 d . . . . .
H23A H 0.6274 -0.1386 0.5735 0.020 Uiso 1 1 calc R U . . .
H23B H 0.6761 -0.0358 0.5720 0.020 Uiso 1 1 calc R U . . .
C24 C 0.59421(13) 0.0004(2) 0.53566(11) 0.0140(6) Uani 1 1 d . . . . .
H24A H 0.6039 -0.0342 0.5030 0.017 Uiso 1 1 calc R U . . .
H24B H 0.5493 -0.0099 0.5423 0.017 Uiso 1 1 calc R U . . .
O7 O 0.60908(9) 0.11765(16) 0.53485(7) 0.0115(4) Uani 1 1 d . . . . .
C25 C 0.56871(13) 0.1799(2) 0.50304(11) 0.0120(5) Uani 1 1 d . . . . .
H25A H 0.5610 0.1350 0.4725 0.014 Uiso 1 1 calc R U . . .
H25B H 0.5899 0.2506 0.4929 0.014 Uiso 1 1 calc R U . . .
C26 C 0.50621(12) 0.2100(2) 0.52660(10) 0.0107(5) Uani 1 1 d . . . . .
H26A H 0.4783 0.2367 0.4997 0.013 Uiso 1 1 calc R U . . .
H26B H 0.4879 0.1398 0.5403 0.013 Uiso 1 1 calc R U . . .
C27 C 0.7563(3) 0.2223(4) 0.71363(17) 0.0545(14) Uani 1 1 d . . . . .
H27 H 0.7690 0.2174 0.7475 0.065 Uiso 1 1 calc R U . . .
C28 C 0.7135(2) 0.3021(4) 0.69993(18) 0.0524(13) Uani 1 1 d . . . . .
H28 H 0.6960 0.3515 0.7241 0.063 Uiso 1 1 calc R U . . .
C29 C 0.6960(2) 0.3099(5) 0.64978(19) 0.0515(12) Uani 1 1 d . . . . .
H29 H 0.6668 0.3655 0.6395 0.062 Uiso 1 1 calc R U . . .
C30 C 0.7211(2) 0.2367(5) 0.61535(17) 0.0525(13) Uani 1 1 d . . . . .
H30 H 0.7093 0.2417 0.5813 0.063 Uiso 1 1 calc R U . . .
C31 C 0.7632(2) 0.1567(4) 0.63026(19) 0.0528(13) Uani 1 1 d . . . . .
H31 H 0.7801 0.1059 0.6065 0.063 Uiso 1 1 calc R U . . .
C32 C 0.7812(2) 0.1493(4) 0.6793(2) 0.0528(13) Uani 1 1 d . . . . .
H32 H 0.8106 0.0940 0.6894 0.063 Uiso 1 1 calc R U . . .

loop_
_atom_site_aniso_label
_atom_site_aniso_U_11
_atom_site_aniso_U_22
_atom_site_aniso_U_33
_atom_site_aniso_U_23
_atom_site_aniso_U_13
_atom_site_aniso_U_12
Ir1 0.00388(6) 0.00606(6) 0.00675(7) -0.00029(4) -0.00014(4) 0.00002(4)
Cl1 0.0104(3) 0.0102(3) 0.0152(3) -0.0047(2) 0.0017(2) -0.0029(2)
P1 0.0038(3) 0.0064(3) 0.0095(3) 0.0001(2) -0.0002(2) 0.0004(2)
N1 0.0059(10) 0.0108(10) 0.0070(11) 0.0006(8) 0.0019(8) 0.0009(8)
C1 0.0070(12) 0.0107(12) 0.0075(13) 0.0006(10) -0.0024(9) -0.0010(10)
C2 0.0127(13) 0.0091(12) 0.0128(14) 0.0012(10) -0.0023(10) 0.0007(10)
C3 0.0139(13) 0.0117(13) 0.0108(14) 0.0021(10) -0.0025(10) -0.0049(10)
C4 0.0067(12) 0.0162(14) 0.0130(15) 0.0037(10) 0.0003(10) -0.0039(10)
C5 0.0077(12) 0.0108(12) 0.0075(14) 0.0021(10) 0.0001(9) 0.0005(10)
C6 0.0070(12) 0.0079(12) 0.0083(13) 0.0022(9) -0.0028(9) -0.0031(9)
C7 0.0079(12) 0.0121(12) 0.0113(14) 0.0022(10) 0.0033(10) -0.0011(10)
O1 0.0065(8) 0.0075(8) 0.0160(10) -0.0030(7) 0.0006(7) 0.0000(7)
O2 0.0135(10) 0.0077(9) 0.0276(12) -0.0063(8) 0.0009(8) -0.0019(7)
C8 0.0220(15) 0.0097(13) 0.0261(18) -0.0064(12) 0.0007(12) -0.0045(11)
C9 0.0066(12) 0.0154(13) 0.0110(14) 0.0028(10) -0.0012(10) 0.0019(10)
C10 0.0192(15) 0.0212(15) 0.0188(17) 0.0090(12) 0.0019(12) 0.0014(12)
C11 0.0196(15) 0.0241(16) 0.0201(17) -0.0016(13) -0.0116(12) -0.0003(12)
C12 0.0083(12) 0.0108(12) 0.0122(14) 0.0030(10) 0.0031(10) 0.0008(10)
C13 0.0172(15) 0.0169(14) 0.0291(18) -0.0003(13) 0.0083(12) -0.0055(12)
C14 0.0145(14) 0.0150(13) 0.0150(15) 0.0002(11) 0.0062(11) 0.0035(11)
C15 0.0064(12) 0.0135(12) 0.0075(13) 0.0000(10) -0.0013(9) 0.0032(10)
C16 0.0100(12) 0.0098(12) 0.0099(14) 0.0010(10) 0.0003(10) 0.0036(10)
O3 0.0081(8) 0.0086(8) 0.0094(10) 0.0015(7) 0.0023(7) 0.0025(7)
C17 0.0102(12) 0.0142(13) 0.0112(14) 0.0044(11) 0.0032(10) 0.0017(10)
C18 0.0139(13) 0.0108(12) 0.0103(14) -0.0008(10) 0.0012(10) -0.0012(10)
O4 0.0175(10) 0.0094(9) 0.0123(10) 0.0015(7) -0.0013(8) 0.0017(7)
C19 0.0224(15) 0.0142(13) 0.0085(15) 0.0023(10) 0.0019(11) 0.0038(11)
C20 0.0212(15) 0.0169(14) 0.0091(14) -0.0010(11) -0.0038(11) 0.0054(11)
O5 0.0129(9) 0.0197(10) 0.0117(11) -0.0022(8) 0.0004(8) -0.0011(8)
C21 0.0116(13) 0.0228(15) 0.0191(16) 0.0055(12) -0.0045(11) -0.0023(11)
C22 0.0095(13) 0.0232(15) 0.0207(16) 0.0070(12) 0.0011(11) 0.0045(11)
O6 0.0136(10) 0.0228(11) 0.0132(11) 0.0031(8) 0.0025(8) 0.0092(8)
C23 0.0167(14) 0.0169(14) 0.0169(16) 0.0007(11) 0.0058(11) 0.0069(11)
C24 0.0162(14) 0.0113(13) 0.0145(15) -0.0034(11) 0.0026(11) 0.0004(10)
O7 0.0090(9) 0.0109(9) 0.0146(10) -0.0022(7) 0.0006(7) 0.0004(7)
C25 0.0132(13) 0.0140(13) 0.0087(14) -0.0008(10) 0.0024(10) 0.0024(10)
C26 0.0096(12) 0.0127(12) 0.0097(14) -0.0022(10) -0.0005(10) 0.0015(10)
C27 0.078(3) 0.056(3) 0.030(2) 0.015(2) -0.011(2) -0.050(3)
C28 0.050(3) 0.064(3) 0.044(3) -0.007(2) 0.007(2) -0.042(2)
C29 0.031(2) 0.066(3) 0.057(3) 0.003(2) -0.012(2) -0.030(2)
C30 0.049(3) 0.080(4) 0.028(2) 0.003(2) -0.0127(19) -0.037(3)
C31 0.050(3) 0.063(3) 0.046(3) -0.004(2) -0.003(2) -0.033(2)
C32 0.056(3) 0.042(2) 0.060(3) 0.011(2) -0.017(2) -0.032(2)

loop_
_atom_type_symbol
_atom_type_description
_atom_type_scat_dispersion_real
_atom_type_scat_dispersion_imag
_atom_type_scat_source
C C 0.0181 0.0091 'International Tables Vol C Tables 4.2.6.8 and 6.1.1.4'
H H 0.0000 0.0000 'International Tables Vol C Tables 4.2.6.8 and 6.1.1.4'
N N 0.0311 0.0180 'International Tables Vol C Tables 4.2.6.8 and 6.1.1.4'
O O 0.0492 0.0322 'International Tables Vol C Tables 4.2.6.8 and 6.1.1.4'
P P 0.2955 0.4335 'International Tables Vol C Tables 4.2.6.8 and 6.1.1.4'
Cl Cl 0.3639 0.7018 'International Tables Vol C Tables 4.2.6.8 and 6.1.1.4'
Ir Ir -4.7710 6.5667 'International Tables Vol C Tables 4.2.6.8 and 6.1.1.4'

loop_
_geom_angle_atom_site_label_1
_geom_angle_atom_site_label_2
_geom_angle_atom_site_label_3
_geom_angle
_geom_angle_site_symmetry_1
_geom_angle_site_symmetry_3
_geom_angle_publ_flag
C6 Ir1 P1 81.41(8) . . ?
C6 Ir1 N1 79.93(10) . . ?
P1 Ir1 N1 161.20(6) . . ?
C6 Ir1 O3 94.52(9) . . ?
P1 Ir1 O3 105.96(5) . . ?
N1 Ir1 O3 77.85(7) . . ?
C6 Ir1 Cl1 176.01(8) . . ?
P1 Ir1 Cl1 102.58(2) . . ?
N1 Ir1 Cl1 96.09(6) . . ?
O3 Ir1 Cl1 84.39(5) . . ?
C6 Ir1 H1 85.7(17) . . ?
P1 Ir1 H1 82.4(17) . . ?
N1 Ir1 H1 93.9(17) . . ?
O3 Ir1 H1 171.6(17) . . ?
Cl1 Ir1 H1 94.8(17) . . ?
O1 P1 C12 99.98(11) . . ?
O1 P1 C9 102.85(11) . . ?
C12 P1 C9 104.47(12) . . ?
O1 P1 Ir1 104.81(7) . . ?
C12 P1 Ir1 123.28(9) . . ?
C9 P1 Ir1 118.04(9) . . ?
C26 N1 C15 112.4(2) . . ?
C26 N1 C7 110.6(2) . . ?
C15 N1 C7 108.1(2) . . ?
C26 N1 Ir1 110.99(15) . . ?
C15 N1 Ir1 107.70(15) . . ?
C7 N1 Ir1 106.81(15) . . ?
C6 C1 O1 118.1(2) . . ?
C6 C1 C2 121.6(2) . . ?
O1 C1 C2 120.4(2) . . ?
O2 C2 C3 125.4(2) . . ?
O2 C2 C1 116.5(2) . . ?
C3 C2 C1 118.1(3) . . ?
C2 C3 C4 121.0(3) . . ?
C2 C3 H3 119.5 . . ?
C4 C3 H3 119.5 . . ?
C5 C4 C3 120.0(2) . . ?
C5 C4 H4 120.0 . . ?
C3 C4 H4 120.0 . . ?
C4 C5 C6 119.2(2) . . ?
C4 C5 C7 126.2(2) . . ?
C6 C5 C7 114.4(2) . . ?
C1 C6 C5 120.0(2) . . ?
C1 C6 Ir1 120.72(19) . . ?
C5 C6 Ir1 119.2(2) . . ?
N1 C7 C5 110.0(2) . . ?
N1 C7 H7A 109.7 . . ?
C5 C7 H7A 109.7 . . ?
N1 C7 H7B 109.7 . . ?
C5 C7 H7B 109.7 . . ?
H7A C7 H7B 108.2 . . ?
C1 O1 P1 112.95(16) . . ?
C2 O2 C8 117.4(2) . . ?
O2 C8 H8A 109.5 . . ?
O2 C8 H8B 109.5 . . ?
H8A C8 H8B 109.5 . . ?
O2 C8 H8C 109.5 . . ?
H8A C8 H8C 109.5 . . ?
H8B C8 H8C 109.5 . . ?
C10 C9 C11 110.0(2) . . ?
C10 C9 P1 111.20(19) . . ?
C11 C9 P1 110.88(19) . . ?
C10 C9 H9 108.2 . . ?
C11 C9 H9 108.2 . . ?
P1 C9 H9 108.2 . . ?
C9 C10 H10A 109.5 . . ?
C9 C10 H10B 109.5 . . ?
H10A C10 H10B 109.5 . . ?
C9 C10 H10C 109.5 . . ?
H10A C10 H10C 109.5 . . ?
H10B C10 H10C 109.5 . . ?
C9 C11 H11A 109.5 . . ?
C9 C11 H11B 109.5 . . ?
H11A C11 H11B 109.5 . . ?
C9 C11 H11C 109.5 . . ?
H11A C11 H11C 109.5 . . ?
H11B C11 H11C 109.5 . . ?
C14 C12 C13 111.3(2) . . ?
C14 C12 P1 113.86(19) . . ?
C13 C12 P1 110.0(2) . . ?
C14 C12 H12 107.1 . . ?
C13 C12 H12 107.1 . . ?
P1 C12 H12 107.1 . . ?
C12 C13 H13A 109.5 . . ?
C12 C13 H13B 109.5 . . ?
H13A C13 H13B 109.5 . . ?
C12 C13 H13C 109.5 . . ?
H13A C13 H13C 109.5 . . ?
H13B C13 H13C 109.5 . . ?
C12 C14 H14A 109.5 . . ?
C12 C14 H14B 109.5 . . ?
H14A C14 H14B 109.5 . . ?
C12 C14 H14C 109.5 . . ?
H14A C14 H14C 109.5 . . ?
H14B C14 H14C 109.5 . . ?
N1 C15 C16 112.4(2) . . ?
N1 C15 H15A 109.1 . . ?
C16 C15 H15A 109.1 . . ?
N1 C15 H15B 109.1 . . ?
C16 C15 H15B 109.1 . . ?
H15A C15 H15B 107.9 . . ?
O3 C16 C15 105.4(2) . . ?
O3 C16 H16A 110.7 . . ?
C15 C16 H16A 110.7 . . ?
O3 C16 H16B 110.7 . . ?
C15 C16 H16B 110.7 . . ?
H16A C16 H16B 108.8 . . ?
C17 O3 C16 114.01(19) . . ?
C17 O3 Ir1 120.11(15) . . ?
C16 O3 Ir1 102.86(15) . . ?
O3 C17 C18 114.3(2) . . ?
O3 C17 H17A 108.7 . . ?
C18 C17 H17A 108.7 . . ?
O3 C17 H17B 108.7 . . ?
C18 C17 H17B 108.7 . . ?
H17A C17 H17B 107.6 . . ?
O4 C18 C17 108.3(2) . . ?
O4 C18 H18A 110.0 . . ?
C17 C18 H18A 110.0 . . ?
O4 C18 H18B 110.0 . . ?
C17 C18 H18B 110.0 . . ?
H18A C18 H18B 108.4 . . ?
C19 O4 C18 113.7(2) . . ?
O4 C19 C20 112.9(2) . . ?
O4 C19 H19A 109.0 . . ?
C20 C19 H19A 109.0 . . ?
O4 C19 H19B 109.0 . . ?
C20 C19 H19B 109.0 . . ?
H19A C19 H19B 107.8 . . ?
O5 C20 C19 108.5(2) . . ?
O5 C20 H20A 110.0 . . ?
C19 C20 H20A 110.0 . . ?
O5 C20 H20B 110.0 . . ?
C19 C20 H20B 110.0 . . ?
H20A C20 H20B 108.4 . . ?
C20 O5 C21 111.9(2) . . ?
O5 C21 C22 109.5(2) . . ?
O5 C21 H21A 109.8 . . ?
C22 C21 H21A 109.8 . . ?
O5 C21 H21B 109.8 . . ?
C22 C21 H21B 109.8 . . ?
H21A C21 H21B 108.2 . . ?
O6 C22 C21 109.3(2) . . ?
O6 C22 H22A 109.8 . . ?
C21 C22 H22A 109.8 . . ?
O6 C22 H22B 109.8 . . ?
C21 C22 H22B 109.8 . . ?
H22A C22 H22B 108.3 . . ?
C22 O6 C23 111.7(2) . . ?
O6 C23 C24 108.4(2) . . ?
O6 C23 H23A 110.0 . . ?
C24 C23 H23A 110.0 . . ?
O6 C23 H23B 110.0 . . ?
C24 C23 H23B 110.0 . . ?
H23A C23 H23B 108.4 . . ?
O7 C24 C23 108.6(2) . . ?
O7 C24 H24A 110.0 . . ?
C23 C24 H24A 110.0 . . ?
O7 C24 H24B 110.0 . . ?
C23 C24 H24B 110.0 . . ?
H24A C24 H24B 108.3 . . ?
C25 O7 C24 112.1(2) . . ?
O7 C25 C26 114.2(2) . . ?
O7 C25 H25A 108.7 . . ?
C26 C25 H25A 108.7 . . ?
O7 C25 H25B 108.7 . . ?
C26 C25 H25B 108.7 . . ?
H25A C25 H25B 107.6 . . ?
N1 C26 C25 117.5(2) . . ?
N1 C26 H26A 107.9 . . ?
C25 C26 H26A 107.9 . . ?
N1 C26 H26B 107.9 . . ?
C25 C26 H26B 107.9 . . ?
H26A C26 H26B 107.2 . . ?
C28 C27 C32 121.1(5) . . ?
C28 C27 H27 119.4 . . ?
C32 C27 H27 119.4 . . ?
C27 C28 C29 119.0(5) . . ?
C27 C28 H28 120.5 . . ?
C29 C28 H28 120.5 . . ?
C30 C29 C28 119.8(5) . . ?
C30 C29 H29 120.1 . . ?
C28 C29 H29 120.1 . . ?
C31 C30 C29 119.9(4) . . ?
C31 C30 H30 120.1 . . ?
C29 C30 H30 120.1 . . ?
C30 C31 C32 120.7(5) . . ?
C30 C31 H31 119.7 . . ?
C32 C31 H31 119.7 . . ?
C27 C32 C31 119.5(5) . . ?
C27 C32 H32 120.2 . . ?
C31 C32 H32 120.2 . . ?

loop_
_geom_bond_atom_site_label_1
_geom_bond_atom_site_label_2
_geom_bond_distance
_geom_bond_site_symmetry_2
_geom_bond_publ_flag
Ir1 C6 1.973(3) . ?
Ir1 P1 2.1935(6) . ?
Ir1 N1 2.215(2) . ?
Ir1 O3 2.3618(18) . ?
Ir1 Cl1 2.4531(6) . ?
Ir1 H1 1.45(4) . ?
P1 O1 1.6720(19) . ?
P1 C12 1.836(3) . ?
P1 C9 1.839(3) . ?
N1 C26 1.491(3) . ?
N1 C15 1.501(3) . ?
N1 C7 1.509(3) . ?
C1 C6 1.379(4) . ?
C1 O1 1.394(3) . ?
C1 C2 1.401(4) . ?
C2 O2 1.365(3) . ?
C2 C3 1.391(4) . ?
C3 C4 1.402(4) . ?
C3 H3 0.9500 . ?
C4 C5 1.394(4) . ?
C4 H4 0.9500 . ?
C5 C6 1.401(4) . ?
C5 C7 1.511(4) . ?
C7 H7A 0.9900 . ?
C7 H7B 0.9900 . ?
O2 C8 1.430(3) . ?
C8 H8A 0.9800 . ?
C8 H8B 0.9800 . ?
C8 H8C 0.9800 . ?
C9 C10 1.529(4) . ?
C9 C11 1.538(4) . ?
C9 H9 1.0000 . ?
C10 H10A 0.9800 . ?
C10 H10B 0.9800 . ?
C10 H10C 0.9800 . ?
C11 H11A 0.9800 . ?
C11 H11B 0.9800 . ?
C11 H11C 0.9800 . ?
C12 C14 1.529(4) . ?
C12 C13 1.535(4) . ?
C12 H12 1.0000 . ?
C13 H13A 0.9800 . ?
C13 H13B 0.9800 . ?
C13 H13C 0.9800 . ?
C14 H14A 0.9800 . ?
C14 H14B 0.9800 . ?
C14 H14C 0.9800 . ?
C15 C16 1.502(4) . ?
C15 H15A 0.9900 . ?
C15 H15B 0.9900 . ?
C16 O3 1.450(3) . ?
C16 H16A 0.9900 . ?
C16 H16B 0.9900 . ?
O3 C17 1.446(3) . ?
C17 C18 1.516(4) . ?
C17 H17A 0.9900 . ?
C17 H17B 0.9900 . ?
C18 O4 1.428(3) . ?
C18 H18A 0.9900 . ?
C18 H18B 0.9900 . ?
O4 C19 1.424(3) . ?
C19 C20 1.510(4) . ?
C19 H19A 0.9900 . ?
C19 H19B 0.9900 . ?
C20 O5 1.423(3) . ?
C20 H20A 0.9900 . ?
C20 H20B 0.9900 . ?
O5 C21 1.424(3) . ?
C21 C22 1.495(4) . ?
C21 H21A 0.9900 . ?
C21 H21B 0.9900 . ?
C22 O6 1.417(3) . ?
C22 H22A 0.9900 . ?
C22 H22B 0.9900 . ?
O6 C23 1.421(4) . ?
C23 C24 1.498(4) . ?
C23 H23A 0.9900 . ?
C23 H23B 0.9900 . ?
C24 O7 1.424(3) . ?
C24 H24A 0.9900 . ?
C24 H24B 0.9900 . ?
O7 C25 1.423(3) . ?
C25 C26 1.528(4) . ?
C25 H25A 0.9900 . ?
C25 H25B 0.9900 . ?
C26 H26A 0.9900 . ?
C26 H26B 0.9900 . ?
C27 C28 1.369(8) . ?
C27 C32 1.370(8) . ?
C27 H27 0.9500 . ?
C28 C29 1.400(7) . ?
C28 H28 0.9500 . ?
C29 C30 1.376(7) . ?
C29 H29 0.9500 . ?
C30 C31 1.370(7) . ?
C30 H30 0.9500 . ?
C31 C32 1.375(7) . ?
C31 H31 0.9500 . ?
C32 H32 0.9500 . ?
